data_1508958
loop_
_publ_author_name
'Matano, Yoshihiro'
'Ohkubo, Hiroshi'
'Honsho, Yoshihito'
'Saito, Arihiro'
'Seki, Shu'
'Imahori, Hiroshi'

_publ_section_title
;
 Synthesis and Charge-Carrier Transport Properties of Poly(phosphole
 P-alkanesulfonylimide)s.
;
_journal_issue 4
_journal_name_full 'Organic letters'
_journal_page_first 932
_journal_page_last 935
_journal_paper_doi 10.1021/ol4000982
_journal_volume 15
_journal_year 2013
_chemical_formula_moiety 'C26 H24 N O2 P S'
_chemical_formula_sum 'C26 H24 N O2 P S'
_chemical_formula_weight 445.49
_chemical_name_systematic
; 
 ? 
;
_space_group_IT_number 61
_symmetry_cell_setting orthorhombic
_symmetry_Int_Tables_number 61
_symmetry_space_group_name_Hall '-P 2ac 2ab'
_symmetry_space_group_name_H-M 'P b c a'
_atom_sites_solution_hydrogens geom
_atom_sites_solution_primary direct
_atom_sites_solution_secondary difmap
_audit_creation_method SHELXL-97
_cell_angle_alpha 90.00
_cell_angle_beta 90.00
_cell_angle_gamma 90.00
_cell_formula_units_Z 8
_cell_length_a 11.060(3)
_cell_length_b 18.268(5)
_cell_length_c 21.576(6)
_cell_measurement_reflns_used 9914
_cell_measurement_temperature 143(2)
_cell_measurement_theta_max 27.45
_cell_measurement_theta_min 3.04
_cell_volume 4359(2)
_computing_cell_refinement 'CrystalClear (Rigaku/MSC Inc., 2006)'
_computing_data_collection 'CrystalClear (Rigaku/MSC Inc., 2006)'
_computing_data_reduction 'CrystalClear (Rigaku/MSC Inc., 2006)'
_computing_molecular_graphics 'CrystalStructure 4.0 (Rigaku, 2010)'
_computing_publication_material 'CrystalStructure 4.0 (Rigaku, 2010)'
_computing_structure_refinement 'SHELXL97 (Sheldrick, 2008)'
_computing_structure_solution 'Il Milione (Burla, et al., 2007)'
_diffrn_ambient_temperature 143(2)
_diffrn_detector_area_resol_mean 14.629
_diffrn_measured_fraction_theta_full 0.990
_diffrn_measured_fraction_theta_max 0.990
_diffrn_measurement_device_type 'Rigaku Saturn70'
_diffrn_measurement_method \w
_diffrn_radiation_monochromator graphite
_diffrn_radiation_source 'fine-focus sealed tube'
_diffrn_radiation_type MoK\a
_diffrn_radiation_wavelength 0.71070
_diffrn_reflns_av_R_equivalents 0.0789
_diffrn_reflns_av_sigmaI/netI 0.0682
_diffrn_reflns_limit_h_max 14
_diffrn_reflns_limit_h_min -14
_diffrn_reflns_limit_k_max 23
_diffrn_reflns_limit_k_min -23
_diffrn_reflns_limit_l_max 27
_diffrn_reflns_limit_l_min -26
_diffrn_reflns_number 30161
_diffrn_reflns_theta_full 27.40
_diffrn_reflns_theta_max 27.40
_diffrn_reflns_theta_min 3.04
_exptl_absorpt_coefficient_mu 0.246
_exptl_absorpt_correction_T_max 0.9758
_exptl_absorpt_correction_T_min 0.9080
_exptl_absorpt_correction_type multi-scan
_exptl_absorpt_process_details 'REQAB (Rigaku, 1998)'
_exptl_crystal_colour yellow
_exptl_crystal_density_diffrn 1.358
_exptl_crystal_density_method 'not measured'
_exptl_crystal_description prism
_exptl_crystal_F_000 1872
_exptl_crystal_size_max 0.40
_exptl_crystal_size_mid 0.15
_exptl_crystal_size_min 0.10
_refine_diff_density_max 0.547
_refine_diff_density_min -0.437
_refine_diff_density_rms 0.074
_refine_ls_extinction_method none
_refine_ls_goodness_of_fit_ref 1.044
_refine_ls_hydrogen_treatment constr
_refine_ls_matrix_type full
_refine_ls_number_parameters 280
_refine_ls_number_reflns 4912
_refine_ls_number_restraints 0
_refine_ls_restrained_S_all 1.044
_refine_ls_R_factor_all 0.0704
_refine_ls_R_factor_gt 0.0568
_refine_ls_shift/su_max 0.000
_refine_ls_shift/su_mean 0.000
_refine_ls_structure_factor_coef Fsqd
_refine_ls_weighting_details 'calc w=1/[\s^2^(Fo^2^)+(0.0700P)^2^+1.0000P] where P=(Fo^2^+2Fc^2^)/3'
_refine_ls_weighting_scheme calc
_refine_ls_wR_factor_gt 0.1424
_refine_ls_wR_factor_ref 0.1516
_reflns_number_gt 3858
_reflns_number_total 4912
_reflns_threshold_expression >2sigma(I)
_cod_data_source_file ol4000982_si_001.cif
_cod_data_source_block shelxl
_cod_original_cell_volume 4359.1(19)
_cod_database_code 1508958

loop_
_symmetry_equiv_pos_as_xyz
'x, y, z'
'-x+1/2, y+1/2, z'
'x, -y+1/2, z+1/2'
'-x+1/2, -y, z+1/2'
'-x, -y, -z'
'x-1/2, -y-1/2, -z'
'-x, y-1/2, -z-1/2'
'x-1/2, y, -z-1/2'

loop_
_atom_site_label
_atom_site_type_symbol
_atom_site_fract_x
_atom_site_fract_y
_atom_site_fract_z
_atom_site_U_iso_or_equiv
_atom_site_adp_type
_atom_site_occupancy
_atom_site_symmetry_multiplicity
_atom_site_calc_flag
_atom_site_refinement_flags
S1 S 0.51251(6) 0.34244(3) 0.07212(3) 0.02460(17) Uani 1 1 d .
P1 P 0.38693(5) 0.45653(3) 0.13015(3) 0.01981(17) Uani 1 1 d .
O1 O 0.53037(18) 0.31752(11) 0.13533(8) 0.0366(5) Uani 1 1 d .
O2 O 0.46236(19) 0.29000(10) 0.02918(8) 0.0371(5) Uani 1 1 d .
N1 N 0.43496(19) 0.41642(10) 0.06890(8) 0.0245(4) Uani 1 1 d .
C1 C 0.4899(2) 0.50127(13) 0.18345(10) 0.0215(5) Uani 1 1 d .
C2 C 0.4535(2) 0.48102(12) 0.24096(10) 0.0222(5) Uani 1 1 d .
C3 C 0.3522(2) 0.42801(12) 0.24423(10) 0.0217(5) Uani 1 1 d .
C4 C 0.3071(2) 0.40421(12) 0.18940(10) 0.0206(5) Uani 1 1 d .
C5 C 0.4929(2) 0.50109(14) 0.30566(11) 0.0252(5) Uani 1 1 d .
H5A H 0.4796 0.5539 0.3134 0.030 Uiso 1 1 calc R
H5B H 0.5798 0.4901 0.3115 0.030 Uiso 1 1 calc R
C6 C 0.4153(2) 0.45452(15) 0.35008(11) 0.0315(6) Uani 1 1 d .
H6A H 0.3742 0.4864 0.3806 0.038 Uiso 1 1 calc R
H6B H 0.4670 0.4194 0.3728 0.038 Uiso 1 1 calc R
C7 C 0.3208(2) 0.41292(13) 0.31099(10) 0.0250(5) Uani 1 1 d .
H7A H 0.3246 0.3598 0.3197 0.030 Uiso 1 1 calc R
H7B H 0.2382 0.4306 0.3205 0.030 Uiso 1 1 calc R
C8 C 0.5856(2) 0.55350(12) 0.16386(10) 0.0219(5) Uani 1 1 d .
C9 C 0.6062(2) 0.56860(13) 0.10075(11) 0.0265(5) Uani 1 1 d .
H9 H 0.5588 0.5446 0.0702 0.032 Uiso 1 1 calc R
C10 C 0.6948(2) 0.61812(14) 0.08240(12) 0.0303(6) Uani 1 1 d .
H10 H 0.7061 0.6282 0.0396 0.036 Uiso 1 1 calc R
C11 C 0.7672(2) 0.65307(13) 0.12617(12) 0.0304(6) Uani 1 1 d .
H11 H 0.8279 0.6867 0.1136 0.036 Uiso 1 1 calc R
C12 C 0.7490(2) 0.63774(14) 0.18864(12) 0.0337(6) Uani 1 1 d .
H12 H 0.7985 0.6609 0.2188 0.040 Uiso 1 1 calc R
C13 C 0.6597(2) 0.58917(14) 0.20762(12) 0.0297(5) Uani 1 1 d .
H13 H 0.6485 0.5799 0.2506 0.036 Uiso 1 1 calc R
C14 C 0.2090(2) 0.35176(12) 0.17646(11) 0.0224(5) Uani 1 1 d .
C15 C 0.1355(2) 0.32465(14) 0.22422(11) 0.0276(5) Uani 1 1 d .
H15 H 0.1491 0.3402 0.2656 0.033 Uiso 1 1 calc R
C16 C 0.0427(2) 0.27515(15) 0.21168(13) 0.0337(6) Uani 1 1 d .
H16 H -0.0056 0.2567 0.2446 0.040 Uiso 1 1 calc R
C17 C 0.0206(2) 0.25281(15) 0.15117(13) 0.0330(6) Uani 1 1 d .
H17 H -0.0431 0.2194 0.1427 0.040 Uiso 1 1 calc R
C18 C 0.0917(2) 0.27925(14) 0.10327(12) 0.0324(6) Uani 1 1 d .
H18 H 0.0765 0.2641 0.0619 0.039 Uiso 1 1 calc R
C19 C 0.1858(2) 0.32817(13) 0.11568(11) 0.0269(5) Uani 1 1 d .
H19 H 0.2346 0.3457 0.0826 0.032 Uiso 1 1 calc R
C20 C 0.2810(2) 0.52563(12) 0.10415(10) 0.0222(5) Uani 1 1 d .
C21 C 0.2735(2) 0.59306(13) 0.13460(11) 0.0268(5) Uani 1 1 d .
H21 H 0.3280 0.6045 0.1672 0.032 Uiso 1 1 calc R
C22 C 0.1845(2) 0.64371(14) 0.11656(13) 0.0330(6) Uani 1 1 d .
H22 H 0.1786 0.6894 0.1373 0.040 Uiso 1 1 calc R
C23 C 0.1059(2) 0.62766(15) 0.06918(13) 0.0349(6) Uani 1 1 d .
H23 H 0.0459 0.6621 0.0574 0.042 Uiso 1 1 calc R
C24 C 0.1143(2) 0.56106(15) 0.03855(13) 0.0327(6) Uani 1 1 d .
H24 H 0.0601 0.5503 0.0056 0.039 Uiso 1 1 calc R
C25 C 0.2012(2) 0.50993(13) 0.05573(11) 0.0274(5) Uani 1 1 d .
H25 H 0.2064 0.4644 0.0346 0.033 Uiso 1 1 calc R
C26 C 0.6553(2) 0.36764(16) 0.04181(13) 0.0365(6) Uani 1 1 d .
H26A H 0.6460 0.3834 -0.0013 0.044 Uiso 1 1 calc R
H26B H 0.7101 0.3256 0.0436 0.044 Uiso 1 1 calc R
H26C H 0.6889 0.4079 0.0664 0.044 Uiso 1 1 calc R

loop_
_atom_site_aniso_label
_atom_site_aniso_U_11
_atom_site_aniso_U_22
_atom_site_aniso_U_33
_atom_site_aniso_U_23
_atom_site_aniso_U_13
_atom_site_aniso_U_12
S1 0.0289(4) 0.0196(3) 0.0253(3) -0.0001(2) 0.0049(2) 0.0013(2)
P1 0.0208(3) 0.0166(3) 0.0220(3) -0.0012(2) 0.0002(2) -0.0016(2)
O1 0.0430(12) 0.0375(11) 0.0291(10) 0.0092(8) 0.0065(8) 0.0116(9)
O2 0.0476(12) 0.0232(9) 0.0404(11) -0.0100(7) 0.0062(9) -0.0028(8)
N1 0.0314(11) 0.0190(10) 0.0232(10) -0.0002(7) 0.0007(8) 0.0008(9)
C1 0.0209(12) 0.0184(12) 0.0252(11) -0.0028(8) -0.0010(8) 0.0011(9)
C2 0.0206(11) 0.0190(11) 0.0271(12) -0.0018(8) -0.0024(9) 0.0052(9)
C3 0.0217(12) 0.0178(11) 0.0256(11) -0.0007(8) 0.0009(9) 0.0043(9)
C4 0.0218(11) 0.0166(11) 0.0233(11) 0.0000(8) 0.0009(9) 0.0000(9)
C5 0.0254(13) 0.0232(13) 0.0270(12) -0.0034(9) -0.0041(9) 0.0010(9)
C6 0.0336(14) 0.0367(15) 0.0244(12) -0.0029(10) -0.0012(10) -0.0056(12)
C7 0.0241(12) 0.0241(12) 0.0267(12) 0.0015(9) 0.0005(9) 0.0013(10)
C8 0.0202(11) 0.0158(11) 0.0297(12) -0.0007(8) -0.0032(9) 0.0007(9)
C9 0.0278(13) 0.0192(12) 0.0324(13) -0.0025(9) 0.0018(10) -0.0013(9)
C10 0.0327(14) 0.0240(12) 0.0342(13) 0.0013(10) 0.0091(10) 0.0007(10)
C11 0.0228(13) 0.0219(13) 0.0465(15) 0.0040(10) 0.0022(11) -0.0019(10)
C12 0.0271(13) 0.0304(14) 0.0435(14) 0.0024(11) -0.0085(11) -0.0053(11)
C13 0.0263(13) 0.0302(13) 0.0326(13) 0.0019(10) -0.0039(10) -0.0050(11)
C14 0.0202(12) 0.0159(11) 0.0309(12) -0.0005(8) -0.0003(9) 0.0008(9)
C15 0.0266(13) 0.0256(13) 0.0305(12) 0.0001(10) -0.0004(10) -0.0053(10)
C16 0.0257(13) 0.0275(14) 0.0480(16) 0.0064(11) 0.0041(11) -0.0052(11)
C17 0.0254(14) 0.0226(13) 0.0509(16) -0.0034(11) -0.0032(11) -0.0043(10)
C18 0.0313(14) 0.0274(14) 0.0385(14) -0.0100(10) -0.0059(11) -0.0032(11)
C19 0.0260(13) 0.0227(12) 0.0320(12) -0.0018(9) -0.0025(10) -0.0001(10)
C20 0.0233(12) 0.0174(11) 0.0259(11) 0.0025(8) 0.0023(9) -0.0020(9)
C21 0.0272(13) 0.0220(12) 0.0313(13) 0.0002(9) 0.0045(10) -0.0027(10)
C22 0.0340(15) 0.0191(12) 0.0461(15) 0.0038(10) 0.0117(12) 0.0037(11)
C23 0.0270(14) 0.0276(14) 0.0503(16) 0.0160(11) 0.0042(11) 0.0062(11)
C24 0.0236(13) 0.0352(15) 0.0393(14) 0.0095(11) -0.0046(10) -0.0015(11)
C25 0.0278(13) 0.0234(12) 0.0311(13) 0.0041(9) -0.0026(10) -0.0022(10)
C26 0.0276(14) 0.0412(16) 0.0408(15) 0.0006(12) 0.0095(11) 0.0016(12)

loop_
_atom_type_symbol
_atom_type_description
_atom_type_scat_dispersion_real
_atom_type_scat_dispersion_imag
_atom_type_scat_source
C C 0.0033 0.0016 'International Tables Vol C Tables 4.2.6.8 and 6.1.1.4'
H H 0.0000 0.0000 'International Tables Vol C Tables 4.2.6.8 and 6.1.1.4'
N N 0.0061 0.0033 'International Tables Vol C Tables 4.2.6.8 and 6.1.1.4'
O O 0.0106 0.0060 'International Tables Vol C Tables 4.2.6.8 and 6.1.1.4'
P P 0.1023 0.0942 'International Tables Vol C Tables 4.2.6.8 and 6.1.1.4'
S S 0.1246 0.1234 'International Tables Vol C Tables 4.2.6.8 and 6.1.1.4'

loop_
_geom_angle_atom_site_label_1
_geom_angle_atom_site_label_2
_geom_angle_atom_site_label_3
_geom_angle
O2 S1 O1 116.57(12)
O2 S1 N1 109.05(11)
O1 S1 N1 112.22(10)
O2 S1 C26 106.16(13)
O1 S1 C26 107.90(13)
N1 S1 C26 104.01(12)
N1 P1 C20 106.13(11)
N1 P1 C1 121.42(11)
C20 P1 C1 106.77(10)
N1 P1 C4 119.94(10)
C20 P1 C4 105.61(10)
C1 P1 C4 95.48(11)
P1 N1 S1 121.85(12)
C2 C1 C8 130.3(2)
C2 C1 P1 105.75(17)
C8 C1 P1 123.79(17)
C1 C2 C3 116.5(2)
C1 C2 C5 134.1(2)
C3 C2 C5 109.5(2)
C4 C3 C2 116.5(2)
C4 C3 C7 133.7(2)
C2 C3 C7 109.8(2)
C3 C4 C14 130.2(2)
C3 C4 P1 105.39(17)
C14 C4 P1 124.33(16)
C2 C5 C6 106.3(2)
C2 C5 H5A 110.5
C6 C5 H5A 110.5
C2 C5 H5B 110.5
C6 C5 H5B 110.5
H5A C5 H5B 108.7
C5 C6 C7 108.00(19)
C5 C6 H6A 110.1
C7 C6 H6A 110.1
C5 C6 H6B 110.1
C7 C6 H6B 110.1
H6A C6 H6B 108.4
C3 C7 C6 106.02(19)
C3 C7 H7A 110.5
C6 C7 H7A 110.5
C3 C7 H7B 110.5
C6 C7 H7B 110.5
H7A C7 H7B 108.7
C9 C8 C13 117.6(2)
C9 C8 C1 121.1(2)
C13 C8 C1 121.3(2)
C10 C9 C8 121.1(2)
C10 C9 H9 119.4
C8 C9 H9 119.4
C9 C10 C11 120.7(2)
C9 C10 H10 119.7
C11 C10 H10 119.7
C12 C11 C10 118.8(2)
C12 C11 H11 120.6
C10 C11 H11 120.6
C13 C12 C11 121.1(2)
C13 C12 H12 119.4
C11 C12 H12 119.4
C12 C13 C8 120.7(2)
C12 C13 H13 119.6
C8 C13 H13 119.6
C15 C14 C19 118.1(2)
C15 C14 C4 121.1(2)
C19 C14 C4 120.7(2)
C16 C15 C14 120.9(2)
C16 C15 H15 119.6
C14 C15 H15 119.6
C17 C16 C15 120.1(2)
C17 C16 H16 119.9
C15 C16 H16 119.9
C18 C17 C16 119.9(2)
C18 C17 H17 120.0
C16 C17 H17 120.0
C17 C18 C19 120.2(2)
C17 C18 H18 119.9
C19 C18 H18 119.9
C18 C19 C14 120.8(2)
C18 C19 H19 119.6
C14 C19 H19 119.6
C25 C20 C21 119.6(2)
C25 C20 P1 119.80(18)
C21 C20 P1 120.45(18)
C20 C21 C22 119.4(2)
C20 C21 H21 120.3
C22 C21 H21 120.3
C23 C22 C21 120.6(2)
C23 C22 H22 119.7
C21 C22 H22 119.7
C22 C23 C24 120.0(2)
C22 C23 H23 120.0
C24 C23 H23 120.0
C23 C24 C25 120.5(2)
C23 C24 H24 119.7
C25 C24 H24 119.7
C24 C25 C20 119.9(2)
C24 C25 H25 120.1
C20 C25 H25 120.1
S1 C26 H26A 109.5
S1 C26 H26B 109.5
H26A C26 H26B 109.5
S1 C26 H26C 109.5
H26A C26 H26C 109.5
H26B C26 H26C 109.5

loop_
_geom_bond_atom_site_label_1
_geom_bond_atom_site_label_2
_geom_bond_distance
S1 O2 1.4435(19)
S1 O1 1.4512(18)
S1 N1 1.602(2)
S1 C26 1.770(3)
P1 N1 1.602(2)
P1 C20 1.811(2)
P1 C1 1.813(2)
P1 C4 1.824(2)
C1 C2 1.356(3)
C1 C8 1.487(3)
C2 C3 1.482(3)
C2 C5 1.507(3)
C3 C4 1.356(3)
C3 C7 1.507(3)
C4 C14 1.474(3)
C5 C6 1.543(3)
C5 H5A 0.9900
C5 H5B 0.9900
C6 C7 1.543(3)
C6 H6A 0.9900
C6 H6B 0.9900
C7 H7A 0.9900
C7 H7B 0.9900
C8 C9 1.408(3)
C8 C13 1.410(3)
C9 C10 1.391(3)
C9 H9 0.9500
C10 C11 1.393(4)
C10 H10 0.9500
C11 C12 1.391(4)
C11 H11 0.9500
C12 C13 1.389(4)
C12 H12 0.9500
C13 H13 0.9500
C14 C15 1.403(3)
C14 C19 1.404(3)
C15 C16 1.394(4)
C15 H15 0.9500
C16 C17 1.389(4)
C16 H16 0.9500
C17 C18 1.385(4)
C17 H17 0.9500
C18 C19 1.398(4)
C18 H18 0.9500
C19 H19 0.9500
C20 C25 1.397(3)
C20 C21 1.399(3)
C21 C22 1.406(4)
C21 H21 0.9500
C22 C23 1.373(4)
C22 H22 0.9500
C23 C24 1.388(4)
C23 H23 0.9500
C24 C25 1.391(3)
C24 H24 0.9500
C25 H25 0.9500
C26 H26A 0.9800
C26 H26B 0.9800
C26 H26C 0.9800

loop_
_geom_torsion_atom_site_label_1
_geom_torsion_atom_site_label_2
_geom_torsion_atom_site_label_3
_geom_torsion_atom_site_label_4
_geom_torsion
C20 P1 N1 S1 -168.98(14)
C1 P1 N1 S1 69.12(18)
C4 P1 N1 S1 -49.64(19)
O2 S1 N1 P1 131.63(15)
O1 S1 N1 P1 0.9(2)
C26 S1 N1 P1 -115.44(16)
N1 P1 C1 C2 -135.64(16)
C20 P1 C1 C2 102.76(17)
C4 P1 C1 C2 -5.38(17)
N1 P1 C1 C8 48.8(2)
C20 P1 C1 C8 -72.8(2)
C4 P1 C1 C8 179.06(19)
C8 C1 C2 C3 178.8(2)
P1 C1 C2 C3 3.6(2)
C8 C1 C2 C5 -0.6(4)
P1 C1 C2 C5 -175.8(2)
C1 C2 C3 C4 0.9(3)
C5 C2 C3 C4 -179.6(2)
C1 C2 C3 C7 -178.4(2)
C5 C2 C3 C7 1.1(3)
C2 C3 C4 C14 179.2(2)
C7 C3 C4 C14 -1.6(4)
C2 C3 C4 P1 -4.8(2)
C7 C3 C4 P1 174.3(2)
N1 P1 C4 C3 137.11(16)
C20 P1 C4 C3 -103.30(17)
C1 P1 C4 C3 5.84(17)
N1 P1 C4 C14 -46.7(2)
C20 P1 C4 C14 72.9(2)
C1 P1 C4 C14 -177.93(19)
C1 C2 C5 C6 -177.6(3)
C3 C2 C5 C6 3.0(3)
C2 C5 C6 C7 -5.8(3)
C4 C3 C7 C6 176.1(3)
C2 C3 C7 C6 -4.7(3)
C5 C6 C7 C3 6.4(3)
C2 C1 C8 C9 -177.8(2)
P1 C1 C8 C9 -3.4(3)
C2 C1 C8 C13 2.8(4)
P1 C1 C8 C13 177.17(19)
C13 C8 C9 C10 -1.3(3)
C1 C8 C9 C10 179.2(2)
C8 C9 C10 C11 1.3(4)
C9 C10 C11 C12 -0.2(4)
C10 C11 C12 C13 -0.7(4)
C11 C12 C13 C8 0.6(4)
C9 C8 C13 C12 0.4(4)
C1 C8 C13 C12 179.9(2)
C3 C4 C14 C15 8.3(4)
P1 C4 C14 C15 -166.96(18)
C3 C4 C14 C19 -172.5(2)
P1 C4 C14 C19 12.3(3)
C19 C14 C15 C16 0.6(4)
C4 C14 C15 C16 179.9(2)
C14 C15 C16 C17 -1.0(4)
C15 C16 C17 C18 0.6(4)
C16 C17 C18 C19 0.2(4)
C17 C18 C19 C14 -0.6(4)
C15 C14 C19 C18 0.2(4)
C4 C14 C19 C18 -179.1(2)
N1 P1 C20 C25 39.9(2)
C1 P1 C20 C25 170.74(18)
C4 P1 C20 C25 -88.4(2)
N1 P1 C20 C21 -143.94(19)
C1 P1 C20 C21 -13.1(2)
C4 P1 C20 C21 87.7(2)
C25 C20 C21 C22 0.9(3)
P1 C20 C21 C22 -175.28(18)
C20 C21 C22 C23 -0.5(4)
C21 C22 C23 C24 -0.2(4)
C22 C23 C24 C25 0.5(4)
C23 C24 C25 C20 0.0(4)
C21 C20 C25 C24 -0.6(3)
P1 C20 C25 C24 175.56(19)

loop_
_cod_related_entry_id
_cod_related_entry_database
_cod_related_entry_code
1 ChemSpider 30652129
